data_4519016
loop_
_publ_author_name
'Ganaie, Aabid Bashir'
'Iftikhar, Khalid'

_publ_section_title
;
 Theoretical Modeling (Sparkle RM1 and PM7) and Crystal Structures of the
 Luminescent Dinuclear Sm(III) and Eu(III) Complexes of 6,6,7,7,8,8,8-
 Heptafluoro-2,2-dimethyl-3,5-octanedione and 2,3-Bis(2-pyridyl)pyrazine:
 Determination of Individual Spectroscopic Parameters for Two Unique
 Eu<sup>3+</sup> Sites.
;
_journal_issue 33
_journal_name_full 'ACS omega'
_journal_page_first 21207
_journal_page_last 21226
_journal_paper_doi 10.1021/acsomega.0c05976
_journal_volume 6
_journal_year 2021
_chemical_formula_sum 'C74 H70 F42 N4 O12 Sm2'
_chemical_formula_weight 2306.040
_space_group_IT_number 2
_space_group_name_Hall '-P 1'
_space_group_name_H-M_alt 'P -1'
_symmetry_Int_Tables_number 2
_symmetry_space_group_name_Hall '-P 1'
_symmetry_space_group_name_H-M 'P -1'
_audit_creation_date 2019-11-19
_audit_creation_method 'Olex2 1.2 (compiled 2018.05.29 svn.r3508 for OlexSys, GUI svn.r5506) '
_audit_update_record 2019-11-19
_cell_angle_alpha 103.858(13)
_cell_angle_beta 90.682(14)
_cell_angle_gamma 102.420(13)
_cell_formula_units_Z 2
_cell_length_a 12.384(6)
_cell_length_b 19.821(9)
_cell_length_c 19.834(9)
_cell_volume 4606(4)
_refine_ls_R_factor_all 0.154
_cod_data_source_file ao0c05976_si_001.cif
_cod_data_source_block smbpp
_cod_original_cell_volume 4605.9(40)
_cod_original_sg_symbol_Hall -P_1
_cod_database_code 4519016

loop_
_symmetry_equiv_pos_site_id
_symmetry_equiv_pos_as_xyz
1 x,y,z
2 -x,-y,-z

loop_
_atom_site_aniso_label
_atom_site_aniso_U_11
_atom_site_aniso_U_22
_atom_site_aniso_U_33
_atom_site_aniso_U_12
_atom_site_aniso_U_13
_atom_site_aniso_U_23
Sm1 0.02818(18) 0.01906(16) 0.0391(2) 0.00536(12) 0.00423(14) 0.01009(14)
Sm2 0.0326(2) 0.02321(18) 0.0499(3) 0.00699(14) 0.00458(16) 0.01617(17)
O12 0.033(3) 0.027(2) 0.049(3) 0.015(2) 0.006(2) 0.006(2)
O11 0.041(3) 0.033(3) 0.038(3) 0.017(2) 0.000(2) 0.008(2)
O2 0.043(3) 0.029(3) 0.068(4) 0.009(2) 0.011(3) 0.011(3)
O7 0.051(3) 0.032(3) 0.044(3) 0.015(2) 0.013(3) 0.013(2)
O8 0.058(4) 0.039(3) 0.044(3) 0.020(3) 0.010(3) 0.015(3)
F008 0.075(4) 0.057(3) 0.067(4) 0.031(3) 0.015(3) 0.029(3)
F009 0.031(2) 0.056(3) 0.108(5) 0.011(2) 0.011(3) 0.033(3)
F00A 0.045(3) 0.047(3) 0.063(3) 0.022(2) -0.003(2) 0.004(3)
O9 0.025(2) 0.027(2) 0.067(4) 0.0065(19) 0.005(2) 0.011(3)
O10 0.035(3) 0.024(2) 0.070(4) 0.005(2) 0.006(3) 0.018(3)
F00D 0.109(5) 0.069(4) 0.044(3) 0.057(4) 0.007(3) 0.003(3)
O6 0.042(3) 0.033(3) 0.071(4) 0.000(2) 0.012(3) 0.014(3)
F00F 0.043(3) 0.123(6) 0.081(4) 0.024(3) 0.016(3) 0.056(4)
F00G 0.084(4) 0.027(3) 0.105(5) 0.016(3) 0.018(4) 0.002(3)
N4 0.032(3) 0.023(3) 0.046(4) 0.010(2) -0.003(3) 0.013(3)
O1 0.042(3) 0.027(3) 0.094(5) 0.009(2) 0.023(3) 0.013(3)
O4 0.062(4) 0.036(3) 0.081(5) 0.003(3) -0.009(4) 0.031(3)
F00K 0.132(7) 0.067(4) 0.068(4) 0.043(4) 0.003(4) 0.023(4)
N1 0.024(3) 0.027(3) 0.053(4) 0.007(2) -0.003(3) 0.018(3)
N3 0.027(3) 0.023(3) 0.042(3) 0.004(2) 0.000(2) 0.016(2)
N2 0.029(3) 0.022(3) 0.050(4) 0.004(2) 0.003(3) 0.012(3)
F00O 0.043(3) 0.024(2) 0.116(5) 0.006(2) -0.015(3) -0.009(3)
F00P 0.043(3) 0.052(4) 0.139(7) -0.006(3) 0.001(4) -0.007(4)
O5 0.053(4) 0.032(3) 0.094(6) 0.007(3) 0.035(4) 0.012(3)
F00R 0.116(6) 0.096(5) 0.062(4) 0.065(5) 0.010(4) 0.023(4)
F00S 0.082(5) 0.112(6) 0.062(4) 0.043(4) -0.001(3) 0.034(4)
O3 0.054(4) 0.040(3) 0.072(4) -0.005(3) -0.014(3) 0.029(3)
C4 0.024(3) 0.020(3) 0.038(4) 0.007(2) 0.007(3) 0.013(3)
F00V 0.080(5) 0.116(6) 0.112(6) 0.055(4) 0.048(4) 0.071(5)
F00W 0.122(6) 0.063(4) 0.092(5) 0.052(4) 0.003(4) 0.022(4)
F00X 0.112(6) 0.061(4) 0.076(5) 0.037(4) -0.032(4) -0.010(3)
F00Y 0.077(4) 0.068(4) 0.099(5) -0.018(3) -0.020(4) 0.047(4)
C10 0.020(3) 0.021(3) 0.037(4) 0.006(2) 0.004(2) 0.007(3)
F010 0.049(4) 0.141(8) 0.179(9) 0.042(5) 0.034(5) 0.040(7)
F011 0.055(4) 0.069(5) 0.162(8) 0.011(3) 0.003(4) 0.020(5)
C012 0.027(3) 0.032(4) 0.041(4) 0.004(3) 0.000(3) 0.009(3)
F013 0.051(4) 0.056(4) 0.184(9) 0.000(3) 0.023(5) -0.002(5)
C3 0.021(3) 0.025(3) 0.038(4) 0.004(2) 0.004(3) 0.016(3)
C11 0.026(3) 0.033(4) 0.049(5) 0.010(3) 0.007(3) 0.016(3)
F016 0.175(10) 0.081(6) 0.118(7) 0.082(6) -0.021(6) 0.002(5)
C017 0.034(4) 0.052(5) 0.068(6) 0.011(4) 0.008(4) 0.025(5)
C1 0.026(3) 0.027(3) 0.059(5) 0.002(3) -0.011(3) 0.016(3)
F019 0.069(5) 0.076(5) 0.172(9) 0.017(4) 0.043(5) 0.012(5)
C01A 0.033(4) 0.042(4) 0.054(5) 0.011(3) 0.005(4) 0.011(4)
F01B 0.090(6) 0.070(5) 0.160(9) -0.011(4) -0.013(6) 0.012(5)
C01C 0.031(4) 0.033(4) 0.052(5) 0.015(3) 0.002(3) 0.014(3)
F01D 0.056(4) 0.126(7) 0.172(9) -0.018(4) -0.043(5) 0.082(7)
C12 0.025(3) 0.040(4) 0.054(5) 0.009(3) 0.007(3) 0.016(4)
C01F 0.036(4) 0.026(3) 0.059(5) 0.011(3) 0.010(4) 0.009(4)
C5 0.025(3) 0.027(3) 0.054(5) 0.010(3) 0.009(3) 0.017(3)
C01H 0.047(5) 0.033(4) 0.048(5) 0.011(3) -0.006(4) -0.002(4)
C2 0.030(4) 0.031(4) 0.058(5) -0.001(3) -0.012(3) 0.024(4)
F01J 0.085(5) 0.083(5) 0.156(8) 0.057(5) -0.002(5) -0.025(6)
C01K 0.041(5) 0.046(5) 0.074(7) 0.019(4) 0.008(4) 0.009(5)
C01L 0.046(4) 0.035(4) 0.041(4) 0.018(3) 0.005(3) 0.004(3)
C01M 0.050(5) 0.036(4) 0.039(4) 0.017(3) 0.009(4) 0.011(3)
F01N 0.140(8) 0.108(7) 0.100(6) -0.010(6) -0.041(6) 0.053(5)
F01O 0.171(9) 0.069(5) 0.073(5) 0.030(5) -0.013(5) 0.022(4)
F01P 0.043(3) 0.131(7) 0.172(8) 0.025(4) 0.000(4) 0.095(7)
C01Q 0.034(4) 0.024(3) 0.044(4) 0.002(3) 0.005(3) 0.007(3)
C01R 0.043(4) 0.035(4) 0.050(5) 0.017(3) 0.003(4) 0.017(4)
F01S 0.049(4) 0.192(10) 0.123(7) -0.020(5) -0.003(4) 0.079(7)
C6 0.039(4) 0.030(4) 0.057(5) 0.009(3) -0.002(4) 0.017(4)
C01U 0.041(4) 0.035(4) 0.035(4) 0.011(3) 0.008(3) 0.010(3)
F01V 0.077(5) 0.139(8) 0.122(7) -0.009(5) 0.029(5) 0.070(6)
F01W 0.064(4) 0.090(6) 0.181(9) 0.002(4) 0.062(5) -0.029(6)
F01X 0.123(8) 0.118(8) 0.140(9) 0.034(7) -0.029(7) -0.019(7)
C01Y 0.028(3) 0.035(4) 0.051(5) 0.009(3) 0.008(3) 0.016(3)
F01Z 0.145(9) 0.083(6) 0.121(8) 0.028(6) -0.030(7) -0.007(5)
C13 0.036(4) 0.035(4) 0.056(5) 0.019(3) 0.006(4) 0.011(4)
C9 0.034(4) 0.027(4) 0.078(6) 0.005(3) 0.005(4) 0.020(4)
C022 0.039(4) 0.022(3) 0.078(6) 0.000(3) 0.005(4) 0.017(4)
F023 0.125(7) 0.176(10) 0.120(7) 0.114(7) 0.024(6) 0.061(7)
C024 0.063(6) 0.046(5) 0.083(7) 0.011(4) -0.011(5) 0.035(5)
C025 0.062(6) 0.046(5) 0.056(6) 0.017(4) -0.007(4) 0.025(4)
C026 0.050(5) 0.051(5) 0.041(5) 0.020(4) 0.003(4) 0.007(4)
C027 0.063(5) 0.034(4) 0.040(5) 0.013(4) -0.003(4) 0.011(3)
C028 0.059(5) 0.034(4) 0.043(5) 0.010(4) -0.003(4) 0.014(4)
C029 0.026(4) 0.029(4) 0.079(6) -0.002(3) 0.002(4) 0.014(4)
F02A 0.073(5) 0.094(6) 0.199(11) 0.006(5) 0.031(6) 0.004(7)
C02B 0.099(9) 0.030(5) 0.078(8) 0.000(5) 0.021(7) 0.014(5)
C02C 0.058(6) 0.054(6) 0.068(7) 0.017(5) 0.026(5) 0.013(5)
C02D 0.052(5) 0.048(5) 0.054(6) 0.007(4) -0.009(4) 0.021(4)
C02E 0.047(5) 0.071(7) 0.076(8) 0.037(5) -0.002(5) 0.005(6)
C02F 0.043(5) 0.050(5) 0.071(7) -0.001(4) 0.014(5) 0.020(5)
C02G 0.063(7) 0.027(4) 0.145(12) 0.003(4) -0.017(7) 0.030(6)
C02H 0.070(7) 0.039(5) 0.097(9) -0.003(5) 0.028(6) 0.019(5)
C02I 0.068(8) 0.074(8) 0.154(14) 0.002(6) 0.010(8) 0.069(9)
F02J 0.067(5) 0.257(15) 0.170(11) 0.079(7) -0.015(6) 0.048(10)
C7 0.044(5) 0.042(5) 0.056(5) 0.011(4) -0.012(4) 0.011(4)
C02L 0.055(6) 0.086(8) 0.091(9) 0.045(6) 0.014(6) 0.030(7)
C8 0.040(4) 0.027(4) 0.068(6) 0.003(3) -0.006(4) 0.004(4)
F02N 0.082(6) 0.169(11) 0.170(11) -0.035(7) -0.019(7) 0.004(9)
C02O 0.047(5) 0.052(6) 0.092(8) 0.002(4) 0.033(5) 0.009(6)
C02P 0.044(4) 0.026(3) 0.052(5) 0.008(3) 0.002(4) 0.004(3)
F02Q 0.16(1) 0.111(7) 0.131(8) -0.069(7) -0.073(7) 0.034(6)
C02R 0.042(5) 0.047(5) 0.063(6) 0.018(4) 0.002(4) 0.011(4)
C02S 0.041(5) 0.067(7) 0.095(9) 0.004(5) 0.025(6) 0.005(7)
C02T 0.084(7) 0.042(5) 0.059(6) 0.016(5) -0.020(5) 0.022(4)
C02U 0.107(9) 0.046(6) 0.072(7) 0.037(6) 0.010(7) 0.023(5)
C02V 0.026(3) 0.035(4) 0.059(5) 0.009(3) 0.001(3) 0.010(4)
C02W 0.084(8) 0.069(7) 0.049(6) 0.039(6) 0.005(5) 0.023(5)
F02X 0.165(10) 0.089(7) 0.166(10) 0.035(7) 0.086(9) -0.005(6)
F02Y 0.116(8) 0.156(10) 0.152(10) -0.034(7) 0.030(7) 0.059(8)
C02Z 0.047(5) 0.045(5) 0.094(9) -0.005(4) 0.020(5) 0.011(5)
C030 0.060(6) 0.054(6) 0.082(8) 0.014(5) 0.027(6) 0.022(6)
C031 0.073(7) 0.068(7) 0.063(7) 0.031(6) 0.018(6) 0.022(6)
F032 0.241(14) 0.103(7) 0.147(9) 0.085(9) -0.045(9) 0.032(7)
C033 0.042(5) 0.072(7) 0.072(7) 0.018(5) 0.003(5) 0.037(6)
C034 0.047(5) 0.044(5) 0.074(7) 0.015(4) 0.011(5) 0.020(5)
C035 0.060(7) 0.086(9) 0.068(7) -0.009(6) -0.019(6) 0.017(6)
C036 0.086(8) 0.038(5) 0.083(8) 0.005(5) 0.006(7) -0.003(5)
F037 0.260(16) 0.138(10) 0.100(8) 0.083(10) -0.045(9) -0.035(7)
C038 0.065(7) 0.046(6) 0.107(10) 0.013(5) 0.018(7) 0.017(6)
C039 0.080(9) 0.061(8) 0.135(14) 0.031(7) 0.023(9) 0.014(9)
C03A 0.114(11) 0.057(7) 0.063(7) -0.016(7) -0.006(7) 0.014(6)
F03B 0.069(6) 0.150(11) 0.35(2) 0.033(7) 0.015(9) 0.067(12)
C03D 0.083(10) 0.079(10) 0.20(2) -0.016(8) 0.076(12) 0.001(11)
C03E 0.068(8) 0.076(9) 0.152(15) 0.042(7) 0.006(9) 0.012(9)
C03F 0.085(9) 0.044(6) 0.138(13) 0.027(6) -0.024(8) 0.013(7)
C03G 0.088(11) 0.152(17) 0.36(4) -0.015(11) 0.011(16) 0.20(2)
C03H 0.075(7) 0.056(6) 0.075(8) -0.010(5) -0.033(6) 0.018(6)
C03I 0.139(12) 0.056(7) 0.058(7) 0.032(7) -0.012(7) 0.020(6)
C03J 0.120(15) 0.079(11) 0.18(2) 0.023(11) -0.052(14) 0.010(13)
C03K 0.093(10) 0.073(9) 0.155(16) -0.027(8) -0.047(10) 0.062(10)
C03L 0.103(11) 0.083(10) 0.179(17) 0.001(8) -0.015(11) 0.093(11)
C03M 0.053(7) 0.110(12) 0.135(14) -0.005(7) 0.025(8) 0.036(11)
C03N 0.049(7) 0.092(11) 0.19(2) -0.014(7) 0.004(10) 0.045(13)
C03O 0.21(2) 0.104(14) 0.28(3) 0.105(16) 0.12(2) 0.099(17)
C03P 0.141(16) 0.109(13) 0.107(13) -0.063(12) 0.003(11) 0.004(11)
C03Q 0.28(3) 0.073(10) 0.125(14) -0.032(13) -0.108(16) 0.065(10)
F03R 0.090(7) 0.39(2) 0.187(13) 0.066(11) 0.069(8) 0.168(15)

loop_
_atom_site_label
_atom_site_type_symbol
_atom_site_fract_x
_atom_site_fract_y
_atom_site_fract_z
_atom_site_occupancy
_atom_site_symmetry_multiplicity
_atom_site_Wyckoff_symbol
_atom_site_attached_hydrogens
_atom_site_calc_flag
_atom_site_thermal_displace_type
_atom_site_U_iso_or_equiv
Sm1 Sm 0.7109(0) 0.9116(0) 0.6845(0) 1.000 2 i 0 d Uani 0.02824(11)
Sm2 Sm 0.6122(0) 0.5241(0) 0.7537(0) 1.000 2 i 0 d Uani 0.03389(12)
O12 O 0.5983(4) 0.9907(3) 0.7317(3) 1.000 2 i 0 d Uani 0.0356(11)
O11 O 0.7365(4) 0.9374(3) 0.8092(3) 1.000 2 i 0 d Uani 0.0358(11)
O2 O 0.5831(5) 0.4070(3) 0.6763(4) 1.000 2 i 0 d Uani 0.0467(14)
O7 O 0.7282(5) 0.8178(3) 0.5858(3) 1.000 2 i 0 d Uani 0.0408(13)
O8 O 0.6840(5) 0.9476(3) 0.5806(3) 1.000 2 i 0 d Uani 0.0449(14)
F008 F 0.5483(5) 1.1120(3) 0.7240(3) 1.000 2 i 0 d Uani 0.0612(15)
F009 F 1.1785(4) 0.9381(3) 0.7177(4) 1.000 2 i 0 d Uani 0.0623(16)
F00A F 1.0611(4) 0.8358(3) 0.6850(3) 1.000 2 i 0 d Uani 0.0516(13)
O9 O 0.8921(4) 0.8966(3) 0.7029(3) 1.000 2 i 0 d Uani 0.0398(13)
O10 O 0.8361(4) 1.0244(3) 0.7017(3) 1.000 2 i 0 d Uani 0.0423(13)
F00D F 0.7971(6) 0.7471(3) 0.4173(3) 1.000 2 i 0 d Uani 0.0700(18)
O6 O 0.4369(5) 0.4632(3) 0.7790(4) 1.000 2 i 0 d Uani 0.0494(15)
F00F F 0.9924(5) 0.8536(4) 0.8201(4) 1.000 2 i 0 d Uani 0.076(2)
F00G F 0.7105(6) 0.6932(3) 0.4910(4) 1.000 2 i 0 d Uani 0.0740(19)
N4 N 0.5105(5) 0.8310(3) 0.6515(3) 1.000 2 i 0 d Uani 0.0324(13)
O1 O 0.7504(5) 0.5210(3) 0.6738(4) 1.000 2 i 0 d Uani 0.0543(17)
O4 O 0.6716(6) 0.4540(3) 0.8223(4) 1.000 2 i 0 d Uani 0.0580(18)
F00K F 0.3951(7) 0.7091(4) 0.8060(4) 1.000 2 i 0 d Uani 0.085(2)
N1 N 0.6564(5) 0.6482(3) 0.7159(4) 1.000 2 i 0 d Uani 0.0330(13)
N3 N 0.6629(5) 0.7891(3) 0.7188(3) 1.000 2 i 0 d Uani 0.0292(12)
N2 N 0.4826(5) 0.5396(3) 0.6538(4) 1.000 2 i 0 d Uani 0.0335(13)
F00O F 0.6094(4) 1.1624(3) 0.8314(4) 1.000 2 i 0 d Uani 0.0660(18)
F00P F 0.3788(5) 1.0248(3) 0.7621(5) 1.000 2 i 0 d Uani 0.086(2)
O5 O 0.5196(6) 0.6072(3) 0.8199(4) 1.000 2 i 0 d Uani 0.0605(19)
F00R F 0.8818(7) 0.7274(4) 0.5791(4) 1.000 2 i 0 d Uani 0.084(2)
F00S F 1.1773(6) 0.8432(4) 0.8838(4) 1.000 2 i 0 d Uani 0.080(2)
O3 O 0.7691(5) 0.5944(3) 0.8283(4) 1.000 2 i 0 d Uani 0.0554(17)
C4 C 0.5772(5) 0.6648(3) 0.6797(4) 1.000 2 i 0 d Uani 0.0259(13)
F00V F 0.4373(6) 1.0626(4) 0.8703(4) 1.000 2 i 0 d Uani 0.090(2)
F00W F 1.1531(7) 0.7819(4) 0.7790(4) 1.000 2 i 0 d Uani 0.087(2)
F00X F 1.1185(7) 0.9535(4) 0.8498(4) 1.000 2 i 0 d Uani 0.085(2)
F00Y F 0.9646(6) 0.6837(4) 0.8471(4) 1.000 2 i 0 d Uani 0.082(2)
C10 C 0.4818(5) 0.7644(3) 0.6613(4) 1.000 2 i 0 d Uani 0.0256(13)
F010 F 0.2700(6) 1.1164(6) 0.8376(6) 1.000 2 i 0 d Uani 0.120(3)
F011 F 0.9767(6) 0.8182(4) 0.5352(5) 1.000 2 i 0 d Uani 0.097(3)
C012 C 0.7519(6) 0.8194(4) 0.5248(4) 1.000 2 i 0 d Uani 0.0335(15)
F013 F 0.5706(6) 0.7512(4) 0.8857(5) 1.000 2 i 0 d Uani 0.104(3)
C3 C 0.5760(5) 0.7367(3) 0.6856(4) 1.000 2 i 0 d Uani 0.0267(13)
C11 C 0.3711(6) 0.7289(4) 0.6571(4) 1.000 2 i 0 d Uani 0.0344(16)
H11 H 0.3522 0.6850 0.6682 1.000 2 i 0 calc Uiso 0.04100
F016 F 0.4144(9) 0.8343(5) 0.9083(5) 1.000 2 i 0 d Uani 0.121(4)
C017 C 0.7921(7) 0.4713(5) 0.6387(5) 1.000 2 i 0 d Uani 0.049(2)
C1 C 0.7380(6) 0.7004(4) 0.7506(5) 1.000 2 i 0 d Uani 0.0371(17)
H1 H 0.7925 0.6895 0.7761 1.000 2 i 0 calc Uiso 0.04400
F019 F 0.2893(6) 0.6760(4) 0.8819(6) 1.000 2 i 0 d Uani 0.108(3)
C01A C 0.7284(7) 0.9890(5) 0.8583(5) 1.000 2 i 0 d Uani 0.0428(18)
F01B F 0.8935(7) 0.6367(5) 0.4571(6) 1.000 2 i 0 d Uani 0.114(3)
C01C C 0.4305(6) 0.8605(4) 0.6327(4) 1.000 2 i 0 d Uani 0.0370(17)
H01C H 0.4504 0.9061 0.6254 1.000 2 i 0 calc Uiso 0.04400
F01D F 1.0353(6) 0.6202(5) 0.9032(6) 1.000 2 i 0 d Uani 0.116(3)
C12 C 0.2890(6) 0.7586(4) 0.6364(5) 1.000 2 i 0 d Uani 0.0387(17)
H12 H 0.2152 0.7340 0.6312 1.000 2 i 0 calc Uiso 0.04600
C01F C 0.6181(7) 1.0400(4) 0.7871(5) 1.000 2 i 0 d Uani 0.0401(18)
C5 C 0.5010(6) 0.6010(4) 0.6322(4) 1.000 2 i 0 d Uani 0.0333(16)
C01H C 0.6788(7) 1.0444(4) 0.8472(5) 1.000 2 i 0 d Uani 0.0445(19)
H01H H 0.6881 1.0860 0.8827 1.000 2 i 0 calc Uiso 0.05300
C2 C 0.7440(6) 0.7709(4) 0.7496(5) 1.000 2 i 0 d Uani 0.0389(18)
H2 H 0.8056 0.8058 0.7708 1.000 2 i 0 calc Uiso 0.04700
F01J F 0.4143(7) 1.1959(4) 0.8679(5) 1.000 2 i 0 d Uani 0.112(3)
C01K C 0.7484(8) 0.3983(5) 0.6233(6) 1.000 2 i 0 d Uani 0.053(2)
H01K H 0.7905 0.3678 0.5995 1.000 2 i 0 calc Uiso 0.06400
C01L C 0.7874(7) 0.7514(4) 0.4862(4) 1.000 2 i 0 d Uani 0.0404(17)
C01M C 0.7515(7) 0.8712(4) 0.4901(4) 1.000 2 i 0 d Uani 0.0404(17)
H01M H 0.7738 0.8641 0.4448 1.000 2 i 0 calc Uiso 0.04800
F01N F 0.9321(8) 0.6563(5) 1.0151(5) 1.000 2 i 0 d Uani 0.117(3)
F01O F 0.4945(9) 0.6959(4) 0.9654(4) 1.000 2 i 0 d Uani 0.104(3)
F01P F 1.2778(5) 0.8787(5) 0.8064(5) 1.000 2 i 0 d Uani 0.105(3)
C01Q C 0.9353(6) 1.0530(4) 0.7220(4) 1.000 2 i 0 d Uani 0.0354(16)
C01R C 0.6425(7) 0.3685(4) 0.6424(5) 1.000 2 i 0 d Uani 0.0404(18)
F01S F 0.9807(6) 0.5230(6) 0.7282(5) 1.000 2 i 0 d Uani 0.122(4)
C6 C 0.4588(7) 0.6037(4) 0.5676(5) 1.000 2 i 0 d Uani 0.0408(18)
H6 H 0.4783 0.6452 0.5522 1.000 2 i 0 calc Uiso 0.04900
C01U C 0.7184(7) 0.9356(4) 0.5205(4) 1.000 2 i 0 d Uani 0.0363(16)
F01V F 0.8836(7) 0.5400(5) 0.5654(5) 1.000 2 i 0 d Uani 0.111(3)
F01W F 0.9470(6) 0.4486(5) 0.5724(6) 1.000 2 i 0 d Uani 0.125(4)
F01X F 0.7415(10) 0.6741(6) 0.9702(6) 1.000 2 i 0 d Uani 0.135(4)
C01Y C 0.9856(6) 0.9391(4) 0.7214(4) 1.000 2 i 0 d Uani 0.0365(16)
F01Z F 0.5215(9) 0.8418(5) 0.9958(5) 1.000 2 i 0 d Uani 0.122(3)
C13 C 0.3190(7) 0.8257(4) 0.6236(5) 1.000 2 i 0 d Uani 0.0406(18)
H13 H 0.2658 0.8470 0.6093 1.000 2 i 0 calc Uiso 0.04900
C9 C 0.4132(7) 0.4828(4) 0.6126(5) 1.000 2 i 0 d Uani 0.046(2)
H9 H 0.3981 0.4407 0.6273 1.000 2 i 0 calc Uiso 0.05500
C022 C 0.9726(7) 1.1353(4) 0.7348(5) 1.000 2 i 0 d Uani 0.046(2)
F023 F 0.3585(8) 1.1587(6) 0.7616(5) 1.000 2 i 0 d Uani 0.124(4)
C024 C 0.8416(9) 0.5181(5) 0.8852(6) 1.000 2 i 0 d Uani 0.061(3)
H024 H 0.9016 0.5157 0.9126 1.000 2 i 0 calc Uiso 0.07300
C025 C 0.7514(8) 0.4571(5) 0.8647(5) 1.000 2 i 0 d Uani 0.052(2)
C026 C 0.7723(8) 0.9924(5) 0.9319(5) 1.000 2 i 0 d Uani 0.047(2)
C027 C 0.5970(8) 0.2875(4) 0.6213(5) 1.000 2 i 0 d Uani 0.0452(19)
C028 C 0.7246(8) 0.9932(4) 0.4794(5) 1.000 2 i 0 d Uani 0.0443(19)
C029 C 1.0129(6) 1.0119(4) 0.7326(5) 1.000 2 i 0 d Uani 0.046(2)
H029 H 1.0855 1.0357 0.7478 1.000 2 i 0 calc Uiso 0.05500
F02A F 0.9615(7) 0.6153(5) 0.6865(6) 1.000 2 i 0 d Uani 0.129(4)
C02B C 0.4958(11) 0.2665(5) 0.6612(6) 1.000 2 i 0 d Uani 0.071(3)
H02A H 0.5183 0.2745 0.7095 1.000 2 i 0 calc Uiso 0.10700
H02B H 0.4621 0.2169 0.6427 1.000 2 i 0 calc Uiso 0.10700
H02C H 0.4435 0.2947 0.6566 1.000 2 i 0 calc Uiso 0.10700
C02C C 0.4196(9) 0.6047(6) 0.8371(6) 1.000 2 i 0 d Uani 0.059(3)
C02D C 0.8420(8) 0.5808(5) 0.8654(5) 1.000 2 i 0 d Uani 0.051(2)
C02E C 0.3696(9) 1.1402(6) 0.8199(6) 1.000 2 i 0 d Uani 0.064(3)
C02F C 0.3507(8) 0.4754(5) 0.8081(6) 1.000 2 i 0 d Uani 0.056(2)
C02G C 0.8789(9) 1.1657(5) 0.7144(8) 1.000 2 i 0 d Uani 0.078(4)
H02D H 0.8627 1.1498 0.6649 1.000 2 i 0 calc Uiso 0.11700
H02E H 0.9001 1.2168 0.7277 1.000 2 i 0 calc Uiso 0.11700
H02F H 0.8142 1.1498 0.7376 1.000 2 i 0 calc Uiso 0.11700
C02H C 1.0724(10) 1.1508(5) 0.6892(7) 1.000 2 i 0 d Uani 0.071(3)
H02G H 1.1358 1.1390 0.7078 1.000 2 i 0 calc Uiso 0.10600
H02H H 1.0894 1.2005 0.6894 1.000 2 i 0 calc Uiso 0.10600
H02I H 1.0534 1.1226 0.6424 1.000 2 i 0 calc Uiso 0.10600
C02I C 0.8488(11) 1.0218(7) 0.4696(9) 1.000 2 i 0 d Uani 0.094(5)
H02J H 0.8896 1.0377 0.5141 1.000 2 i 0 calc Uiso 0.14100
H02K H 0.8561 1.0610 0.4481 1.000 2 i 0 calc Uiso 0.14100
H02L H 0.8775 0.9845 0.4404 1.000 2 i 0 calc Uiso 0.14100
F02J F 1.0558(7) 0.7019(8) 0.5162(6) 1.000 2 i 0 d Uani 0.159(5)
C7 C 0.3879(7) 0.5439(5) 0.5268(5) 1.000 2 i 0 d Uani 0.047(2)
H7 H 0.3572 0.5449 0.4842 1.000 2 i 0 calc Uiso 0.05700
C02L C 0.9016(9) 0.7458(7) 0.5178(7) 1.000 2 i 0 d Uani 0.071(3)
C8 C 0.3631(7) 0.4822(4) 0.5506(5) 1.000 2 i 0 d Uani 0.047(2)
H8 H 0.3137 0.4416 0.5250 1.000 2 i 0 calc Uiso 0.05600
F02N F 1.1672(8) 0.6097(7) 0.7049(7) 1.000 2 i 0 d Uani 0.157(5)
C02O C 0.3362(9) 0.5457(6) 0.8347(6) 1.000 2 i 0 d Uani 0.066(3)
H02O H 0.2682 0.5521 0.8511 1.000 2 i 0 calc Uiso 0.08000
C02P C 0.5557(7) 1.0998(4) 0.7872(5) 1.000 2 i 0 d Uani 0.0414(18)
F02Q F 1.025(1) 0.7473(5) 0.9782(6) 1.000 2 i 0 d Uani 0.149(5)
C02R C 1.0905(8) 0.8895(5) 0.8049(5) 1.000 2 i 0 d Uani 0.050(2)
C02S C 0.9025(9) 0.5014(7) 0.6108(7) 1.000 2 i 0 d Uani 0.071(3)
C02T C 0.7516(10) 0.3908(5) 0.8922(6) 1.000 2 i 0 d Uani 0.060(3)
C02U C 0.6766(11) 1.0563(6) 0.5215(6) 1.000 2 i 0 d Uani 0.071(3)
H02M H 0.6002 1.0389 0.5290 1.000 2 i 0 calc Uiso 0.10600
H02N H 0.6821 1.0921 0.4959 1.000 2 i 0 calc Uiso 0.10600
H02P H 0.7179 1.0765 0.5657 1.000 2 i 0 calc Uiso 0.10600
C02V C 1.0795(6) 0.9009(4) 0.7304(5) 1.000 2 i 0 d Uani 0.0402(18)
C02W C 0.8009(10) 0.9205(6) 0.9336(5) 1.000 2 i 0 d Uani 0.062(3)
H02Q H 0.7355 0.8829 0.9205 1.000 2 i 0 calc Uiso 0.09400
H02R H 0.8283 0.9228 0.9797 1.000 2 i 0 calc Uiso 0.09400
H02S H 0.8566 0.9113 0.9015 1.000 2 i 0 calc Uiso 0.09400
F02X F 0.3526(10) 0.7873(5) 0.9904(6) 1.000 2 i 0 d Uani 0.145(5)
F02Y F 1.1159(9) 0.5850(7) 0.5954(7) 1.000 2 i 0 d Uani 0.147(5)
C02Z C 0.2594(9) 0.4099(5) 0.8110(7) 1.000 2 i 0 d Uani 0.065(3)
C030 C 0.3921(9) 0.6797(6) 0.8599(7) 1.000 2 i 0 d Uani 0.064(3)
C031 C 0.6861(10) 1.0091(6) 0.9857(6) 1.000 2 i 0 d Uani 0.064(3)
H03A H 0.6776 1.0569 0.9899 1.000 2 i 0 calc Uiso 0.09700
H03B H 0.7111 1.0045 1.0300 1.000 2 i 0 calc Uiso 0.09700
H03C H 0.6162 0.9762 0.9704 1.000 2 i 0 calc Uiso 0.09700
F032 F 0.8228(12) 0.7566(6) 0.9213(6) 1.000 2 i 0 d Uani 0.156(5)
C033 C 1.1777(8) 0.8474(6) 0.8185(6) 1.000 2 i 0 d Uani 0.058(3)
C034 C 0.4371(8) 1.0823(5) 0.8101(6) 1.000 2 i 0 d Uani 0.053(2)
C035 C 0.8793(10) 1.0527(7) 0.9496(6) 1.000 2 i 0 d Uani 0.076(3)
H03D H 0.9323 1.0425 0.9159 1.000 2 i 0 calc Uiso 0.11400
H03E H 0.9102 1.0555 0.9951 1.000 2 i 0 calc Uiso 0.11400
H03F H 0.8616 1.0973 0.9489 1.000 2 i 0 calc Uiso 0.11400
C036 C 1.0113(11) 1.1662(6) 0.8122(7) 1.000 2 i 0 d Uani 0.074(3)
H03G H 0.9524 1.1519 0.8404 1.000 2 i 0 calc Uiso 0.11100
H03H H 1.0311 1.2173 0.8220 1.000 2 i 0 calc Uiso 0.11100
H03I H 1.0745 1.1487 0.8226 1.000 2 i 0 calc Uiso 0.11100
F037 F 0.8415(13) 0.7720(7) 1.0355(6) 1.000 2 i 0 d Uani 0.171(6)
C038 C 0.4723(10) 0.7298(6) 0.9153(8) 1.000 2 i 0 d Uani 0.073(3)
C039 C 0.4393(13) 0.8015(7) 0.9513(10) 1.000 2 i 0 d Uani 0.091(5)
C03A C 0.5607(13) 0.2661(7) 0.5441(6) 1.000 2 i 0 d Uani 0.083(4)
H03J H 0.5069 0.2920 0.5356 1.000 2 i 0 calc Uiso 0.12500
H03K H 0.5284 0.2159 0.5302 1.000 2 i 0 calc Uiso 0.12500
H03L H 0.6238 0.2769 0.5177 1.000 2 i 0 calc Uiso 0.12500
F03B F 1.1462(8) 0.5047(8) 0.6453(10) 1.000 2 i 0 d Uani 0.187(7)
C03D C 0.1609(13) 0.4295(8) 0.8487(11) 1.000 2 i 0 d Uani 0.131(8)
H03M H 0.1823 0.4497 0.8973 1.000 2 i 0 calc Uiso 0.19600
H03N H 0.1026 0.3875 0.8434 1.000 2 i 0 calc Uiso 0.19600
H03O H 0.1350 0.4637 0.8295 1.000 2 i 0 calc Uiso 0.19600
C03E C 0.9648(12) 0.6966(8) 0.4751(10) 1.000 2 i 0 d Uani 0.097(5)
C03F C 0.6859(11) 0.2482(6) 0.6362(9) 1.000 2 i 0 d Uani 0.089(4)
H03P H 0.7469 0.2573 0.6077 1.000 2 i 0 calc Uiso 0.13400
H03Q H 0.6544 0.1978 0.6257 1.000 2 i 0 calc Uiso 0.13400
H03R H 0.7118 0.2649 0.6843 1.000 2 i 0 calc Uiso 0.13400
C03G C 0.3085(15) 0.3607(11) 0.8421(16) 1.000 2 i 0 d Uani 0.183(12)
H03S H 0.3559 0.3391 0.8099 1.000 2 i 0 calc Uiso 0.27500
H03T H 0.2502 0.3243 0.8516 1.000 2 i 0 calc Uiso 0.27500
H03U H 0.3509 0.3872 0.8846 1.000 2 i 0 calc Uiso 0.27500
C03H C 0.9428(10) 0.6426(6) 0.8903(7) 1.000 2 i 0 d Uani 0.072(3)
C03I C 0.6640(13) 0.9622(6) 0.4082(6) 1.000 2 i 0 d Uani 0.082(4)
H03V H 0.6923 0.9223 0.3839 1.000 2 i 0 calc Uiso 0.12300
H03W H 0.6750 0.9980 0.3822 1.000 2 i 0 calc Uiso 0.12300
H03X H 0.5863 0.9468 0.4133 1.000 2 i 0 calc Uiso 0.12300
C03J C 0.8331(18) 0.7237(10) 0.9715(13) 1.000 2 i 0 d Uani 0.129(8)
C03K C 0.9329(13) 0.6913(8) 0.9639(10) 1.000 2 i 0 d Uani 0.109(6)
C03L C 0.6367(13) 0.3445(8) 0.8849(10) 1.000 2 i 0 d Uani 0.114(6)
H03Y H 0.5906 0.3686 0.9161 1.000 2 i 0 calc Uiso 0.17100
H H 0.6397 0.3004 0.8959 1.000 2 i 0 calc Uiso 0.17100
HA H 0.6065 0.3351 0.8379 1.000 2 i 0 calc Uiso 0.17100
C03M C 0.9906(11) 0.5459(10) 0.6672(10) 1.000 2 i 0 d Uani 0.102(5)
C03N C 1.1081(12) 0.5621(10) 0.6518(12) 1.000 2 i 0 d Uani 0.112(6)
C03O C 0.823(2) 0.3482(10) 0.8454(14) 1.000 2 i 0 d Uani 0.175(12)
H03Z H 0.7809 0.3224 0.8025 1.000 2 i 0 calc Uiso 0.26300
HB H 0.8443 0.3152 0.8683 1.000 2 i 0 calc Uiso 0.26300
HC H 0.8875 0.3801 0.8360 1.000 2 i 0 calc Uiso 0.26300
C03P C 0.2193(17) 0.3734(10) 0.7327(9) 1.000 2 i 0 d Uani 0.137(8)
H03 H 0.2135 0.4092 0.7087 1.000 2 i 0 calc Uiso 0.20600
HD H 0.1481 0.3416 0.7304 1.000 2 i 0 calc Uiso 0.20600
HE H 0.2717 0.3470 0.7113 1.000 2 i 0 calc Uiso 0.20600
C03Q C 0.800(2) 0.4094(8) 0.9646(9) 1.000 2 i 0 d Uani 0.164(11)
H0AA H 0.8762 0.4330 0.9664 1.000 2 i 0 calc Uiso 0.24600
HF H 0.7935 0.3667 0.9805 1.000 2 i 0 calc Uiso 0.24600
HG H 0.7601 0.4405 0.9939 1.000 2 i 0 calc Uiso 0.24600
F03R F 1.0040(9) 0.7272(11) 0.4231(8) 1.000 2 i 0 d Uani 0.204(8)

loop_
_atom_type_symbol
_atom_type_oxidation_number
_atom_type_radius_bond
Sm ? ?
O ? ?
F ? ?
N ? ?
C ? ?
H ? ?

loop_
_geom_angle_atom_site_label_1
_geom_angle_atom_site_label_2
_geom_angle_atom_site_label_3
_geom_angle_site_symmetry_1
_geom_angle_site_symmetry_2
_geom_angle_site_symmetry_3
_geom_angle
_geom_angle_publ_flag
O12 Sm1 O11 . . . 72.37(18) no
O12 Sm1 O7 . . . 143.7(2) no
O12 Sm1 O8 . . . 84.2(2) no
O12 Sm1 O9 . . . 138.9(2) no
O12 Sm1 O10 . . . 77.99(19) no
O12 Sm1 N4 . . . 77.65(19) no
O12 Sm1 N3 . . . 114.47(19) no
O11 Sm1 N4 . . . 106.0(2) no
O11 Sm1 N3 . . . 72.96(19) no
O7 Sm1 O11 . . . 137.76(18) no
O7 Sm1 N4 . . . 74.3(2) no
O7 Sm1 N3 . . . 70.73(19) no
O8 Sm1 O11 . . . 150.99(19) no
O8 Sm1 O7 . . . 70.74(19) no
O8 Sm1 N4 . . . 84.8(2) no
O8 Sm1 N3 . . . 134.1(2) no
O9 Sm1 O11 . . . 76.8(2) no
O9 Sm1 O7 . . . 76.7(2) no
O9 Sm1 O8 . . . 113.4(2) no
O9 Sm1 O10 . . . 71.61(18) no
O9 Sm1 N4 . . . 137.84(17) no
O9 Sm1 N3 . . . 80.55(18) no
O10 Sm1 O11 . . . 82.6(2) no
O10 Sm1 O7 . . . 118.6(2) no
O10 Sm1 O8 . . . 75.9(2) no
O10 Sm1 N4 . . . 150.18(18) no
O10 Sm1 N3 . . . 146.44(19) no
N3 Sm1 N4 . . . 61.34(17) no
O2 Sm2 N1 . . . 125.9(2) no
O2 Sm2 N2 . . . 80.0(2) no
O6 Sm2 O2 . . . 75.5(2) no
O6 Sm2 O4 . . . 80.9(2) no
O6 Sm2 N1 . . . 126.38(19) no
O6 Sm2 N2 . . . 79.0(2) no
O6 Sm2 O3 . . . 131.1(2) no
O1 Sm2 O2 . . . 70.0(2) no
O1 Sm2 O6 . . . 144.5(2) no
O1 Sm2 O4 . . . 98.3(3) no
O1 Sm2 N1 . . . 71.3(2) no
O1 Sm2 N2 . . . 86.9(2) no
O1 Sm2 O5 . . . 138.9(2) no
O1 Sm2 O3 . . . 80.0(3) no
O4 Sm2 O2 . . . 75.9(2) no
O4 Sm2 N1 . . . 146.3(2) no
O4 Sm2 N2 . . . 151.8(2) no
O4 Sm2 O3 . . . 70.8(2) no
N2 Sm2 N1 . . . 61.51(18) no
O5 Sm2 O2 . . . 143.3(2) no
O5 Sm2 O6 . . . 70.6(2) no
O5 Sm2 O4 . . . 111.4(3) no
O5 Sm2 N1 . . . 68.2(2) no
O5 Sm2 N2 . . . 80.2(3) no
O5 Sm2 O3 . . . 83.5(3) no
O3 Sm2 O2 . . . 130.8(2) no
O3 Sm2 N1 . . . 75.79(19) no
O3 Sm2 N2 . . . 137.29(19) no
C01F O12 Sm1 . . . 127.5(5) no
C01A O11 Sm1 . . . 134.6(5) no
C01R O2 Sm2 . . . 136.7(6) no
C012 O7 Sm1 . . . 130.9(5) no
C01U O8 Sm1 . . . 136.2(5) no
C01Y O9 Sm1 . . . 134.1(5) no
C01Q O10 Sm1 . . . 139.2(5) no
C02F O6 Sm2 . . . 140.7(6) no
C10 N4 Sm1 . . . 122.5(4) no
C01C N4 Sm1 . . . 118.3(5) no
C01C N4 C10 . . . 118.7(6) no
C017 O1 Sm2 . . . 133.5(5) no
C025 O4 Sm2 . . . 139.9(6) no
C4 N1 Sm2 . . . 119.2(4) no
C1 N1 Sm2 . . . 118.6(5) no
C1 N1 C4 . . . 118.7(6) no
C3 N3 Sm1 . . . 120.6(4) no
C2 N3 Sm1 . . . 117.1(4) no
C2 N3 C3 . . . 118.3(6) no
C5 N2 Sm2 . . . 121.2(5) no
C9 N2 Sm2 . . . 120.6(5) no
C9 N2 C5 . . . 116.6(7) no
C02C O5 Sm2 . . . 134.4(6) no
C02D O3 Sm2 . . . 134.6(6) no
N1 C4 C3 . . . 119.6(6) no
N1 C4 C5 . . . 113.9(5) no
C3 C4 C5 . . . 126.4(6) no
N4 C10 C3 . . . 115.2(5) no
N4 C10 C11 . . . 120.9(6) no
C11 C10 C3 . . . 123.4(6) no
O7 C012 C01L . . . 111.9(6) no
O7 C012 C01M . . . 130.1(7) no
C01M C012 C01L . . . 118.1(7) no
N3 C3 C4 . . . 120.3(6) no
N3 C3 C10 . . . 113.5(5) no
C4 C3 C10 . . . 126.2(6) no
C12 C11 C10 . . . 120.3(7) no
O1 C017 C01K . . . 128.0(8) no
O1 C017 C02S . . . 111.4(8) no
C01K C017 C02S . . . 120.6(9) no
N1 C1 C2 . . . 121.4(7) no
O11 C01A C01H . . . 121.4(8) no
O11 C01A C026 . . . 119.3(7) no
C01H C01A C026 . . . 119.3(8) no
N4 C01C C13 . . . 122.8(7) no
C11 C12 C13 . . . 118.6(7) no
O12 C01F C01H . . . 129.3(7) no
O12 C01F C02P . . . 113.1(7) no
C01H C01F C02P . . . 117.4(8) no
N2 C5 C4 . . . 116.1(7) no
N2 C5 C6 . . . 122.1(7) no
C6 C5 C4 . . . 121.7(6) no
C01F C01H C01A . . . 123.8(8) no
N3 C2 C1 . . . 120.9(7) no
C017 C01K C01R . . . 122.6(8) no
F00D C01L C012 . . . 112.7(7) no
F00D C01L C02L . . . 107.7(8) no
F00G C01L F00D . . . 106.7(7) no
F00G C01L C012 . . . 109.9(7) no
F00G C01L C02L . . . 107.7(8) no
C012 C01L C02L . . . 111.9(8) no
C012 C01M C01U . . . 122.6(8) no
O10 C01Q C022 . . . 117.8(7) no
O10 C01Q C029 . . . 121.7(7) no
C029 C01Q C022 . . . 120.4(7) no
O2 C01R C01K . . . 121.6(8) no
O2 C01R C027 . . . 118.4(8) no
C01K C01R C027 . . . 120.0(8) no
C7 C6 C5 . . . 119.1(7) no
O8 C01U C01M . . . 122.0(7) no
O8 C01U C028 . . . 118.2(7) no
C01M C01U C028 . . . 119.8(7) no
O9 C01Y C029 . . . 128.9(7) no
O9 C01Y C02V . . . 113.2(6) no
C029 C01Y C02V . . . 117.9(7) no
C12 C13 C01C . . . 118.5(7) no
N2 C9 C8 . . . 124.7(7) no
C01Q C022 C02H . . . 107.2(7) no
C02G C022 C01Q . . . 110.4(7) no
C02G C022 C02H . . . 110.2(9) no
C02G C022 C036 . . . 111.6(10) no
C036 C022 C01Q . . . 107.9(8) no
C036 C022 C02H . . . 109.4(9) no
C02D C024 C025 . . . 121.7(9) no
O4 C025 C024 . . . 122.7(8) no
O4 C025 C02T . . . 117.7(9) no
C024 C025 C02T . . . 119.6(8) no
C01A C026 C02W . . . 109.7(8) no
C01A C026 C031 . . . 111.1(8) no
C01A C026 C035 . . . 107.3(8) no
C02W C026 C031 . . . 109.7(8) no
C02W C026 C035 . . . 109.4(9) no
C031 C026 C035 . . . 109.6(9) no
C01R C027 C03F . . . 110.7(8) no
C02B C027 C01R . . . 110.6(7) no
C02B C027 C03F . . . 108.8(9) no
C03A C027 C01R . . . 108.1(7) no
C03A C027 C02B . . . 108.0(9) no
C03A C027 C03F . . . 110.6(10) no
C01U C028 C02I . . . 107.4(8) no
C01U C028 C02U . . . 110.2(7) no
C02I C028 C02U . . . 108.8(9) no
C03I C028 C01U . . . 111.2(7) no
C03I C028 C02I . . . 108.4(10) no
C03I C028 C02U . . . 110.6(9) no
C01Y C029 C01Q . . . 123.3(7) no
O5 C02C C02O . . . 128.5(10) no
O5 C02C C030 . . . 113.2(9) no
C02O C02C C030 . . . 118.3(9) no
O3 C02D C024 . . . 128.6(9) no
O3 C02D C03H . . . 114.1(8) no
C024 C02D C03H . . . 117.3(9) no
F010 C02E F023 . . . 107.2(10) no
F010 C02E C034 . . . 110.6(10) no
F01J C02E F010 . . . 107.1(10) no
F01J C02E F023 . . . 109.1(12) no
F01J C02E C034 . . . 112.1(9) no
F023 C02E C034 . . . 110.4(9) no
O6 C02F C02O . . . 122.0(8) no
O6 C02F C02Z . . . 116.7(9) no
C02O C02F C02Z . . . 121.3(9) no
C6 C7 C8 . . . 118.9(8) no
F00R C02L F011 . . . 106.7(11) no
F00R C02L C01L . . . 107.0(9) no
F00R C02L C03E . . . 109.0(11) no
F011 C02L C01L . . . 108.3(8) no
F011 C02L C03E . . . 106.5(10) no
C03E C02L C01L . . . 118.7(11) no
C9 C8 C7 . . . 118.3(8) no
C02C C02O C02F . . . 122.1(9) no
F008 C02P F00O . . . 107.1(7) no
F008 C02P C01F . . . 111.6(7) no
F008 C02P C034 . . . 107.1(7) no
F00O C02P C01F . . . 110.9(7) no
F00O C02P C034 . . . 107.2(7) no
C034 C02P C01F . . . 112.7(7) no
F00F C02R C02V . . . 109.2(7) no
F00F C02R C033 . . . 106.2(8) no
F00X C02R F00F . . . 109.4(9) no
F00X C02R C02V . . . 108.2(8) no
F00X C02R C033 . . . 106.6(8) no
C033 C02R C02V . . . 117.0(8) no
F01V C02S C017 . . . 109.0(9) no
F01V C02S C03M . . . 110.5(11) no
F01W C02S C017 . . . 111.8(9) no
F01W C02S F01V . . . 104.6(11) no
F01W C02S C03M . . . 106.6(11) no
C03M C02S C017 . . . 113.9(11) no
C03L C02T C025 . . . 110.4(9) no
C03L C02T C03O . . . 107.2(14) no
C03O C02T C025 . . . 106.6(11) no
C03Q C02T C025 . . . 112.4(9) no
C03Q C02T C03L . . . 111.3(14) no
C03Q C02T C03O . . . 108.6(16) no
F009 C02V F00A . . . 107.0(7) no
F009 C02V C01Y . . . 111.4(6) no
F009 C02V C02R . . . 107.4(7) no
F00A C02V C01Y . . . 110.7(6) no
F00A C02V C02R . . . 107.4(7) no
C01Y C02V C02R . . . 112.7(7) no
C02F C02Z C03P . . . 104.4(10) no
C03D C02Z C02F . . . 113.1(10) no
C03D C02Z C03P . . . 107.9(14) no
C03G C02Z C02F . . . 109.2(10) no
C03G C02Z C03D . . . 112.0(15) no
C03G C02Z C03P . . . 109.9(16) no
F00K C030 F019 . . . 106.(1) no
F00K C030 C02C . . . 110.2(9) no
F00K C030 C038 . . . 107.0(9) no
F019 C030 C02C . . . 112.0(9) no
F019 C030 C038 . . . 108.8(10) no
C038 C030 C02C . . . 112.6(10) no
F00S C033 C02R . . . 109.3(9) no
F00W C033 F00S . . . 107.5(9) no
F00W C033 F01P . . . 108.7(10) no
F00W C033 C02R . . . 110.9(9) no
F01P C033 F00S . . . 109.0(9) no
F01P C033 C02R . . . 111.3(8) no
F00P C034 C02E . . . 106.9(8) no
F00P C034 C02P . . . 107.9(8) no
F00V C034 F00P . . . 106.2(8) no
F00V C034 C02E . . . 106.6(9) no
F00V C034 C02P . . . 110.3(8) no
C02P C034 C02E . . . 118.2(8) no
F013 C038 C030 . . . 108.4(11) no
F013 C038 C039 . . . 104.2(10) no
F01O C038 F013 . . . 108.0(11) no
F01O C038 C030 . . . 110.2(9) no
F01O C038 C039 . . . 109.5(12) no
C030 C038 C039 . . . 116.1(11) no
F016 C039 F01Z . . . 111.0(13) no
F016 C039 F02X . . . 109.4(13) no
F016 C039 C038 . . . 113.0(14) no
F01Z C039 F02X . . . 105.4(15) no
F01Z C039 C038 . . . 108.8(12) no
F02X C039 C038 . . . 109.0(12) no
F01B C03E F02J . . . 119.3(14) no
F01B C03E C02L . . . 103.6(12) no
F01B C03E F03R . . . 116.9(17) no
F02J C03E C02L . . . 105.0(14) no
F02J C03E F03R . . . 104.8(14) no
F03R C03E C02L . . . 105.9(13) no
F00Y C03H F01D . . . 108.9(11) no
F00Y C03H C02D . . . 113.3(9) no
F00Y C03H C03K . . . 107.7(10) no
F01D C03H C02D . . . 112.5(10) no
F01D C03H C03K . . . 99.9(10) no
C02D C03H C03K . . . 113.6(11) no
F01X C03J F032 . . . 109.2(16) no
F01X C03J F037 . . . 106.(2) no
F01X C03J C03K . . . 110.7(15) no
F032 C03J F037 . . . 109.3(15) no
F032 C03J C03K . . . 111.(2) no
F037 C03J C03K . . . 109.8(16) no
F01N C03K F02Q . . . 107.3(12) no
F01N C03K C03H . . . 112.3(13) no
F01N C03K C03J . . . 106.5(18) no
F02Q C03K C03H . . . 107.8(15) no
F02Q C03K C03J . . . 106.8(15) no
C03J C03K C03H . . . 115.8(14) no
F01S C03M F02A . . . 103.3(14) no
F01S C03M C02S . . . 112.4(11) no
F01S C03M C03N . . . 109.8(15) no
F02A C03M C02S . . . 104.2(13) no
F02A C03M C03N . . . 104.5(13) no
C03N C03M C02S . . . 120.6(16) no
F02N C03N C03M . . . 110.2(18) no
F02Y C03N F02N . . . 111.3(14) no
F02Y C03N C03M . . . 108.8(16) no
F03B C03N F02N . . . 105.9(17) no
F03B C03N F02Y . . . 112.(2) no
F03B C03N C03M . . . 108.7(14) no

loop_
_geom_bond_atom_site_label_1
_geom_bond_atom_site_label_2
_geom_bond_site_symmetry_1
_geom_bond_site_symmetry_2
_geom_bond_distance
_geom_bond_publ_flag
Sm1 O12 . . 2.355(5) no
Sm1 O11 . . 2.404(5) no
Sm1 O7 . . 2.403(6) no
Sm1 O8 . . 2.378(6) no
Sm1 O9 . . 2.362(5) no
Sm1 O10 . . 2.376(5) no
Sm1 N4 . . 2.626(6) no
Sm1 N3 . . 2.625(5) no
Sm2 O2 . . 2.408(6) no
Sm2 O6 . . 2.369(6) no
Sm2 O1 . . 2.347(6) no
Sm2 O4 . . 2.375(6) no
Sm2 N1 . . 2.689(6) no
Sm2 N2 . . 2.651(6) no
Sm2 O5 . . 2.358(6) no
Sm2 O3 . . 2.384(6) no
O12 C01F . . 1.265(10) no
O11 C01A . . 1.254(10) no
O2 C01R . . 1.257(10) no
O7 C012 . . 1.256(9) no
O8 C01U . . 1.256(9) no
F008 C02P . . 1.338(11) no
F009 C02V . . 1.349(9) no
F00A C02V . . 1.356(10) no
O9 C01Y . . 1.268(9) no
O10 C01Q . . 1.254(9) no
F00D C01L . . 1.357(10) no
O6 C02F . . 1.260(11) no
F00F C02R . . 1.347(11) no
F00G C01L . . 1.352(10) no
N4 C10 . . 1.353(8) no
N4 C01C . . 1.345(9) no
O1 C017 . . 1.273(11) no
O4 C025 . . 1.272(11) no
F00K C030 . . 1.331(13) no
N1 C4 . . 1.348(8) no
N1 C1 . . 1.326(9) no
N3 C3 . . 1.358(9) no
N3 C2 . . 1.327(9) no
N2 C5 . . 1.359(9) no
N2 C9 . . 1.341(10) no
F00O C02P . . 1.364(9) no
F00P C034 . . 1.356(12) no
O5 C02C . . 1.282(12) no
F00R C02L . . 1.361(14) no
F00S C033 . . 1.317(12) no
O3 C02D . . 1.270(11) no
C4 C3 . . 1.405(8) no
C4 C5 . . 1.507(10) no
F00V C034 . . 1.342(12) no
F00W C033 . . 1.315(13) no
F00X C02R . . 1.335(11) no
F00Y C03H . . 1.309(13) no
C10 C3 . . 1.512(9) no
C10 C11 . . 1.392(9) no
F010 C02E . . 1.306(14) no
F011 C02L . . 1.492(15) no
C012 C01L . . 1.538(11) no
C012 C01M . . 1.368(11) no
F013 C038 . . 1.387(14) no
C11 C12 . . 1.381(10) no
F016 C039 . . 1.261(18) no
C017 C01K . . 1.389(13) no
C017 C02S . . 1.535(13) no
C1 C2 . . 1.389(10) no
F019 C030 . . 1.343(12) no
C01A C01H . . 1.427(12) no
C01A C026 . . 1.532(13) no
F01B C03E . . 1.287(17) no
C01C C13 . . 1.392(11) no
F01D C03H . . 1.357(15) no
C12 C13 . . 1.389(11) no
C01F C01H . . 1.376(12) no
C01F C02P . . 1.547(11) no
C5 C6 . . 1.395(11) no
F01J C02E . . 1.287(13) no
C01K C01R . . 1.413(13) no
C01L C02L . . 1.577(14) no
C01M C01U . . 1.422(11) no
F01N C03K . . 1.359(16) no
F01O C038 . . 1.381(15) no
F01P C033 . . 1.315(12) no
C01Q C022 . . 1.554(10) no
C01Q C029 . . 1.430(11) no
C01R C027 . . 1.535(12) no
F01S C03M . . 1.387(19) no
C6 C7 . . 1.380(12) no
C01U C028 . . 1.545(11) no
F01V C02S . . 1.362(16) no
F01W C02S . . 1.361(13) no
F01X C03J . . 1.33(2) no
C01Y C029 . . 1.372(11) no
C01Y C02V . . 1.547(10) no
F01Z C039 . . 1.321(18) no
C9 C8 . . 1.367(13) no
C022 C02G . . 1.510(13) no
C022 C02H . . 1.561(14) no
C022 C036 . . 1.539(16) no
F023 C02E . . 1.308(14) no
C024 C025 . . 1.431(14) no
C024 C02D . . 1.389(12) no
C025 C02T . . 1.538(12) no
C026 C02W . . 1.548(13) no
C026 C031 . . 1.549(14) no
C026 C035 . . 1.554(14) no
C027 C02B . . 1.526(14) no
C027 C03A . . 1.523(15) no
C027 C03F . . 1.542(14) no
C028 C02I . . 1.552(15) no
C028 C02U . . 1.563(13) no
C028 C03I . . 1.516(14) no
F02A C03M . . 1.46(2) no
C02C C02O . . 1.374(14) no
C02C C030 . . 1.560(15) no
C02D C03H . . 1.531(14) no
C02E C034 . . 1.538(13) no
C02F C02O . . 1.417(15) no
C02F C02Z . . 1.540(13) no
F02J C03E . . 1.353(17) no
C7 C8 . . 1.389(12) no
C02L C03E . . 1.494(17) no
F02N C03N . . 1.32(2) no
C02P C034 . . 1.535(13) no
F02Q C03K . . 1.383(15) no
C02R C02V . . 1.558(13) no
C02R C033 . . 1.557(13) no
C02S C03M . . 1.52(2) no
C02T C03L . . 1.502(18) no
C02T C03O . . 1.52(2) no
C02T C03Q . . 1.479(17) no
F02X C039 . . 1.353(17) no
F02Y C03N . . 1.30(2) no
C02Z C03D . . 1.511(17) no
C02Z C03G . . 1.49(2) no
C02Z C03P . . 1.57(2) no
C030 C038 . . 1.486(18) no
F032 C03J . . 1.33(2) no
F037 C03J . . 1.38(2) no
C038 C039 . . 1.570(17) no
F03B C03N . . 1.30(2) no
C03E F03R . . 1.36(2) no
C03H C03K . . 1.57(2) no
C03J C03K . . 1.50(3) no
C03M C03N . . 1.474(19) no

loop_
_cod_changelog_entry_id
_cod_changelog_entry_author
_cod_changelog_entry_date
_cod_changelog_entry_text
1 'Vaitkus, Antanas' 2024-12-11T11:50:10+02:00
;
 Corrected the '_atom_site_attached_hydrogens' data item values by setting
 them all to '0' after consulting the original publication. Prior to this
 change the 'C01H', 'C02H', 'C03H', 'HA', 'HE', 'HF' and 'HG' atom sites
 were incorrectly marked as having 1 attached hydrogen atom each.
;
